data_7004268
loop_
_publ_author_name
'Papish, Elizabeth T.'
'Donahue, Trisha M.'
'Wells, Kirsten R.'
'Yap, Glenn P. A.'

_publ_section_title
;
 How are tris(triazolyl)borate ligands electronically different from
 tris(pyrazolyl)borate ligands? A study of (TtztBu,Me)CuCO [TtztBu,Me =
 tris(3-t-butyl-5-methyl-1,2,4-triazolyl)borate]
;
_journal_issue 22
_journal_name_full 'Dalton Transactions'
_journal_page_first 2923
_journal_page_last 2925
_journal_paper_doi 10.1039/b804951c
_journal_year 2008
_chemical_formula_moiety 'C22 H37 B Cu N9 O, H2 O'
_chemical_formula_sum 'C22 H39 B Cu N9 O2'
_chemical_formula_weight 535.97
_chemical_name_systematic
;
?
;
_space_group_IT_number 2
_symmetry_cell_setting triclinic
_symmetry_space_group_name_Hall '-P 1'
_symmetry_space_group_name_H-M 'P -1'
_atom_sites_solution_hydrogens geom
_atom_sites_solution_primary direct
_atom_sites_solution_secondary difmap
_audit_creation_method SHELXL-97
_cell_angle_alpha 76.31(3)
_cell_angle_beta 83.934(18)
_cell_angle_gamma 64.89(2)
_cell_formula_units_Z 2
_cell_length_a 9.664(3)
_cell_length_b 9.933(3)
_cell_length_c 16.753(7)
_cell_measurement_reflns_used 991
_cell_measurement_temperature 120(2)
_cell_measurement_theta_max 27.86
_cell_measurement_theta_min 2.32
_cell_volume 1414.8(9)
_computing_cell_refinement 'SAINT (Bruker, 2002)'
_computing_data_collection 'SMART (Bruker, 2002)'
_computing_data_reduction SAINT
_computing_molecular_graphics 'SHELXTL (Sheldrick, 2001)'
_computing_publication_material 'SHELXTL (Sheldrick, 2001)'
_computing_structure_refinement 'SHELXL-97 (Sheldrick, 1997)'
_computing_structure_solution 'SHELXS-97 (Sheldrick, 1990)'
_diffrn_ambient_temperature 120(2)
_diffrn_detector_area_resol_mean 836.6
_diffrn_measured_fraction_theta_full 0.999
_diffrn_measured_fraction_theta_max 0.999
_diffrn_measurement_device_type 'Bruker AXS APEX diffractometer'
_diffrn_measurement_method \w
_diffrn_radiation_monochromator graphite
_diffrn_radiation_source 'fine-focus sealed tube'
_diffrn_radiation_type MoK\a
_diffrn_radiation_wavelength 0.71073
_diffrn_reflns_av_R_equivalents 0.0289
_diffrn_reflns_av_sigmaI/netI 0.0299
_diffrn_reflns_limit_h_max 12
_diffrn_reflns_limit_h_min -12
_diffrn_reflns_limit_k_max 13
_diffrn_reflns_limit_k_min -13
_diffrn_reflns_limit_l_max 22
_diffrn_reflns_limit_l_min -22
_diffrn_reflns_number 14018
_diffrn_reflns_theta_full 25.00
_diffrn_reflns_theta_max 28.28
_diffrn_reflns_theta_min 2.32
_diffrn_standards_decay_% 1
_diffrn_standards_interval_count 0
_diffrn_standards_interval_time 0
_diffrn_standards_number 0
_exptl_absorpt_coefficient_mu 0.807
_exptl_absorpt_correction_T_max 0.9144
_exptl_absorpt_correction_T_min 0.8463
_exptl_absorpt_correction_type multi-scan
_exptl_absorpt_process_details 'SADABS (Sheldrick, 2003)'
_exptl_crystal_colour green
_exptl_crystal_density_diffrn 1.258
_exptl_crystal_density_method 'not measured'
_exptl_crystal_description block
_exptl_crystal_F_000 568
_exptl_crystal_size_max 0.21
_exptl_crystal_size_mid 0.17
_exptl_crystal_size_min 0.11
_refine_diff_density_max 0.675
_refine_diff_density_min -0.584
_refine_diff_density_rms 0.081
_refine_ls_extinction_method none
_refine_ls_goodness_of_fit_ref 1.005
_refine_ls_hydrogen_treatment mixed
_refine_ls_matrix_type full
_refine_ls_number_parameters 339
_refine_ls_number_reflns 7009
_refine_ls_number_restraints 2
_refine_ls_restrained_S_all 1.006
_refine_ls_R_factor_all 0.0416
_refine_ls_R_factor_gt 0.0372
_refine_ls_shift/su_max 0.011
_refine_ls_shift/su_mean 0.000
_refine_ls_structure_factor_coef Fsqd
_refine_ls_weighting_details 'calc w=1/[\s^2^(Fo^2^)+(0.0499P)^2^+0.8042P] where P=(Fo^2^+2Fc^2^)/3'
_refine_ls_weighting_scheme calc
_refine_ls_wR_factor_gt 0.0908
_refine_ls_wR_factor_ref 0.0947
_reflns_number_gt 6444
_reflns_number_total 7009
_reflns_threshold_expression >2sigma(I)
_cod_data_source_file b804951c.txt
_cod_data_source_block lizp016x
_cod_depositor_comments
;
The following automatic conversions were performed:
'_symmetry_cell_setting' value 'Triclinic' changed to 'triclinic'
according to '/home/saulius/struct/CIF-dictionaries/cif_core.dic'
dictionary named 'cif_core.dic' version 2.4.1 from 2010-06-29.

Automatic conversion script
Id: cif_fix_enum 1527 2010-12-29 10:47:43Z saulius 
;
_cod_original_sg_symbol_H-M P-1
_cod_database_code 7004268

loop_
_symmetry_equiv_pos_as_xyz
'x, y, z'
'-x, -y, -z'

loop_
_atom_site_label
_atom_site_type_symbol
_atom_site_fract_x
_atom_site_fract_y
_atom_site_fract_z
_atom_site_U_iso_or_equiv
_atom_site_adp_type
_atom_site_occupancy
_atom_site_symmetry_multiplicity
_atom_site_calc_flag
_atom_site_refinement_flags
_atom_site_disorder_assembly
_atom_site_disorder_group
Cu1 Cu 0.35720(2) 0.011290(19) 0.295830(11) 0.02347(7) Uani 1 1 d . . .
B1 B 0.23769(18) 0.20233(18) 0.12632(10) 0.0197(3) Uani 1 1 d . . .
H1 H 0.195(2) 0.270(2) 0.0669(11) 0.024 Uiso 1 1 d . . .
N1 N 0.47955(14) 0.10765(14) 0.21039(8) 0.0229(2) Uani 1 1 d . . .
N2 N 0.40006(14) 0.18780(14) 0.13776(7) 0.0211(2) Uani 1 1 d . . .
N3 N 0.61996(15) 0.20789(15) 0.12281(8) 0.0260(3) Uani 1 1 d . . .
N4 N 0.29360(14) -0.06798(13) 0.20744(8) 0.0221(2) Uani 1 1 d . . .
N5 N 0.24459(14) 0.04065(13) 0.13519(7) 0.0205(2) Uani 1 1 d . . .
N6 N 0.24081(16) -0.16830(15) 0.11374(9) 0.0270(3) Uani 1 1 d . . .
N7 N 0.16624(14) 0.21403(14) 0.27640(7) 0.0215(2) Uani 1 1 d . . .
N8 N 0.13300(13) 0.27784(13) 0.19399(7) 0.0197(2) Uani 1 1 d . . .
N9 N -0.04121(15) 0.43657(14) 0.26319(8) 0.0233(2) Uani 1 1 d . . .
O1 O 0.4728(2) -0.1818(2) 0.45759(10) 0.0580(4) Uani 1 1 d . . .
C1 C 0.4290(2) -0.1074(2) 0.39518(11) 0.0354(4) Uani 1 1 d . . .
C2 C 0.61029(17) 0.12325(16) 0.19838(10) 0.0239(3) Uani 1 1 d . . .
C3 C 0.48778(17) 0.24508(17) 0.08704(9) 0.0239(3) Uani 1 1 d . . .
C4 C 0.73649(18) 0.05008(18) 0.26163(11) 0.0287(3) Uani 1 1 d . . .
C5 C 0.7941(2) -0.1245(2) 0.27620(14) 0.0430(4) Uani 1 1 d . . .
H5A H 0.7088 -0.1533 0.2947 0.065 Uiso 1 1 calc R . .
H5B H 0.8737 -0.1733 0.3183 0.065 Uiso 1 1 calc R . .
H5C H 0.8363 -0.1577 0.2249 0.065 Uiso 1 1 calc R . .
C6 C 0.6749(2) 0.1019(2) 0.34268(11) 0.0357(4) Uani 1 1 d . . .
H6A H 0.6403 0.2125 0.3335 0.054 Uiso 1 1 calc R . .
H6B H 0.7562 0.0516 0.3838 0.054 Uiso 1 1 calc R . .
H6C H 0.5890 0.0747 0.3623 0.054 Uiso 1 1 calc R . .
C7 C 0.8691(2) 0.0952(2) 0.23045(13) 0.0411(4) Uani 1 1 d . . .
H7A H 0.8323 0.2061 0.2203 0.062 Uiso 1 1 calc R . .
H7B H 0.9098 0.0607 0.1793 0.062 Uiso 1 1 calc R . .
H7C H 0.9499 0.0476 0.2719 0.062 Uiso 1 1 calc R . .
C8 C 0.44258(19) 0.3352(2) 0.00153(10) 0.0316(3) Uani 1 1 d . . .
H8A H 0.4231 0.2740 -0.0303 0.047 Uiso 1 1 calc R . .
H8B H 0.5253 0.3628 -0.0245 0.047 Uiso 1 1 calc R . .
H8C H 0.3497 0.4279 0.0034 0.047 Uiso 1 1 calc R . .
C9 C 0.05804(17) 0.31436(16) 0.31484(9) 0.0223(3) Uani 1 1 d . . .
C10 C 0.00903(16) 0.41030(16) 0.18856(9) 0.0211(3) Uani 1 1 d . . .
C11 C 0.04744(19) 0.29381(18) 0.40780(9) 0.0256(3) Uani 1 1 d . . .
C12 C 0.0186(2) 0.1509(2) 0.44535(11) 0.0360(4) Uani 1 1 d . . .
H12A H -0.0767 0.1619 0.4236 0.054 Uiso 1 1 calc R . .
H12B H 0.0105 0.1383 0.5052 0.054 Uiso 1 1 calc R . .
H12C H 0.1036 0.0614 0.4312 0.054 Uiso 1 1 calc R . .
C13 C 0.1964(2) 0.2769(2) 0.44169(10) 0.0317(3) Uani 1 1 d . . .
H13A H 0.1885 0.2642 0.5016 0.048 Uiso 1 1 calc R . .
H13B H 0.2145 0.3681 0.4178 0.048 Uiso 1 1 calc R . .
H13C H 0.2815 0.1875 0.4274 0.048 Uiso 1 1 calc R . .
C14 C -0.0867(2) 0.4326(2) 0.43047(11) 0.0375(4) Uani 1 1 d . . .
H14A H -0.1822 0.4402 0.4108 0.056 Uiso 1 1 calc R . .
H14B H -0.0717 0.5250 0.4048 0.056 Uiso 1 1 calc R . .
H14C H -0.0918 0.4214 0.4903 0.056 Uiso 1 1 calc R . .
C15 C -0.06188(18) 0.51483(17) 0.10967(9) 0.0265(3) Uani 1 1 d . . .
H15A H -0.1522 0.6027 0.1214 0.040 Uiso 1 1 calc R . .
H15B H -0.0922 0.4606 0.0780 0.040 Uiso 1 1 calc R . .
H15C H 0.0122 0.5498 0.0778 0.040 Uiso 1 1 calc R . .
C16 C 0.28876(16) -0.19134(16) 0.19111(9) 0.0232(3) Uani 1 1 d . . .
C17 C 0.21621(17) -0.02320(17) 0.08073(9) 0.0244(3) Uani 1 1 d . . .
C18 C 0.34123(18) -0.34420(17) 0.25159(10) 0.0275(3) Uani 1 1 d . . .
C19 C 0.2561(2) -0.3265(2) 0.33390(11) 0.0360(4) Uani 1 1 d . . .
H19A H 0.2699 -0.2487 0.3547 0.054 Uiso 1 1 calc R . .
H19B H 0.2972 -0.4238 0.3737 0.054 Uiso 1 1 calc R . .
H19C H 0.1470 -0.2958 0.3259 0.054 Uiso 1 1 calc R . .
C20 C 0.3087(2) -0.4572(2) 0.21648(12) 0.0393(4) Uani 1 1 d . . .
H20A H 0.3445 -0.5561 0.2551 0.059 Uiso 1 1 calc R . .
H20B H 0.3624 -0.4689 0.1639 0.059 Uiso 1 1 calc R . .
H20C H 0.1986 -0.4189 0.2081 0.059 Uiso 1 1 calc R . .
C21 C 0.5143(2) -0.4042(2) 0.26440(13) 0.0405(4) Uani 1 1 d . . .
H21A H 0.5357 -0.3297 0.2842 0.061 Uiso 1 1 calc R . .
H21B H 0.5680 -0.4206 0.2122 0.061 Uiso 1 1 calc R . .
H21C H 0.5494 -0.5007 0.3050 0.061 Uiso 1 1 calc R . .
C22 C 0.1683(2) 0.05608(19) -0.00616(10) 0.0319(3) Uani 1 1 d . . .
H22A H 0.1475 -0.0108 -0.0331 0.048 Uiso 1 1 calc R . .
H22B H 0.2503 0.0809 -0.0357 0.048 Uiso 1 1 calc R . .
H22C H 0.0757 0.1499 -0.0065 0.048 Uiso 1 1 calc R . .
O2 O 0.81912(16) 0.31310(16) 0.00504(9) 0.0379(3) Uani 1 1 d D . .
H2 H 0.765(3) 0.286(3) 0.0471(13) 0.060(8) Uiso 1 1 d D . .
H3 H 0.808(4) 0.274(4) -0.0358(16) 0.079(10) Uiso 1 1 d D . .

loop_
_atom_site_aniso_label
_atom_site_aniso_U_11
_atom_site_aniso_U_22
_atom_site_aniso_U_33
_atom_site_aniso_U_23
_atom_site_aniso_U_13
_atom_site_aniso_U_12
Cu1 0.02586(10) 0.02128(10) 0.02524(11) -0.00114(7) -0.00451(7) -0.01259(8)
B1 0.0191(7) 0.0201(7) 0.0238(7) -0.0051(5) -0.0008(5) -0.0113(6)
N1 0.0208(6) 0.0224(6) 0.0282(6) -0.0042(5) -0.0045(5) -0.0111(5)
N2 0.0207(5) 0.0210(5) 0.0245(6) -0.0045(4) -0.0020(4) -0.0112(5)
N3 0.0229(6) 0.0274(6) 0.0319(7) -0.0076(5) -0.0003(5) -0.0137(5)
N4 0.0226(6) 0.0181(5) 0.0268(6) -0.0025(4) -0.0020(5) -0.0104(5)
N5 0.0218(5) 0.0198(5) 0.0233(6) -0.0046(4) -0.0016(4) -0.0114(4)
N6 0.0302(7) 0.0227(6) 0.0339(7) -0.0084(5) 0.0003(5) -0.0152(5)
N7 0.0260(6) 0.0220(5) 0.0207(5) -0.0029(4) -0.0021(4) -0.0144(5)
N8 0.0208(5) 0.0194(5) 0.0222(5) -0.0034(4) -0.0022(4) -0.0116(4)
N9 0.0250(6) 0.0214(6) 0.0258(6) -0.0056(5) -0.0002(5) -0.0115(5)
O1 0.0671(11) 0.0584(10) 0.0423(8) 0.0122(7) -0.0211(7) -0.0273(8)
C1 0.0397(9) 0.0346(8) 0.0342(8) -0.0016(7) -0.0092(7) -0.0186(7)
C2 0.0232(7) 0.0206(6) 0.0318(7) -0.0079(5) -0.0001(5) -0.0114(5)
C3 0.0216(6) 0.0241(7) 0.0300(7) -0.0085(5) 0.0028(5) -0.0126(5)
C4 0.0219(7) 0.0288(7) 0.0383(8) -0.0057(6) -0.0065(6) -0.0127(6)
C5 0.0333(9) 0.0294(8) 0.0617(12) -0.0049(8) -0.0162(8) -0.0075(7)
C6 0.0369(9) 0.0414(9) 0.0352(8) -0.0058(7) -0.0101(7) -0.0212(8)
C7 0.0280(8) 0.0533(11) 0.0478(10) -0.0042(9) -0.0085(7) -0.0238(8)
C8 0.0273(7) 0.0402(9) 0.0304(8) -0.0009(6) 0.0004(6) -0.0206(7)
C9 0.0266(7) 0.0225(6) 0.0245(7) -0.0053(5) 0.0000(5) -0.0164(6)
C10 0.0207(6) 0.0201(6) 0.0266(7) -0.0051(5) -0.0008(5) -0.0121(5)
C11 0.0331(8) 0.0274(7) 0.0225(6) -0.0057(5) 0.0010(6) -0.0185(6)
C12 0.0523(11) 0.0399(9) 0.0284(8) -0.0043(7) 0.0032(7) -0.0333(8)
C13 0.0408(9) 0.0366(8) 0.0265(7) -0.0081(6) -0.0010(6) -0.0233(7)
C14 0.0410(9) 0.0406(9) 0.0293(8) -0.0136(7) 0.0040(7) -0.0130(8)
C15 0.0267(7) 0.0233(7) 0.0260(7) -0.0027(5) -0.0029(6) -0.0077(6)
C16 0.0201(6) 0.0215(6) 0.0320(7) -0.0064(5) 0.0017(5) -0.0124(5)
C17 0.0246(7) 0.0236(7) 0.0294(7) -0.0082(6) 0.0004(5) -0.0128(6)
C18 0.0270(7) 0.0193(6) 0.0372(8) -0.0029(6) -0.0001(6) -0.0121(6)
C19 0.0425(9) 0.0312(8) 0.0371(9) -0.0012(7) 0.0021(7) -0.0216(7)
C20 0.0554(11) 0.0243(8) 0.0454(10) -0.0051(7) -0.0012(8) -0.0242(8)
C21 0.0318(9) 0.0259(8) 0.0577(12) 0.0008(8) -0.0039(8) -0.0103(7)
C22 0.0444(9) 0.0269(7) 0.0309(8) -0.0070(6) -0.0068(7) -0.0188(7)
O2 0.0391(7) 0.0387(7) 0.0472(8) -0.0151(6) 0.0067(6) -0.0254(6)

loop_
_atom_type_symbol
_atom_type_description
_atom_type_scat_dispersion_real
_atom_type_scat_dispersion_imag
_atom_type_scat_source
C C 0.0033 0.0016 'International Tables Vol C Tables 4.2.6.8 and 6.1.1.4'
H H 0.0000 0.0000 'International Tables Vol C Tables 4.2.6.8 and 6.1.1.4'
B B 0.0013 0.0007 'International Tables Vol C Tables 4.2.6.8 and 6.1.1.4'
N N 0.0061 0.0033 'International Tables Vol C Tables 4.2.6.8 and 6.1.1.4'
O O 0.0106 0.0060 'International Tables Vol C Tables 4.2.6.8 and 6.1.1.4'
Cu Cu 0.3201 1.2651 'International Tables Vol C Tables 4.2.6.8 and 6.1.1.4'

loop_
_geom_angle_atom_site_label_1
_geom_angle_atom_site_label_2
_geom_angle_atom_site_label_3
_geom_angle
_geom_angle_site_symmetry_1
_geom_angle_site_symmetry_3
_geom_angle_publ_flag
C1 Cu1 N7 125.27(8) . . ?
C1 Cu1 N1 124.41(7) . . ?
N7 Cu1 N1 90.60(6) . . ?
C1 Cu1 N4 122.09(7) . . ?
N7 Cu1 N4 92.85(5) . . ?
N1 Cu1 N4 92.20(5) . . ?
N2 B1 N8 108.45(11) . . ?
N2 B1 N5 108.55(11) . . ?
N8 B1 N5 109.64(11) . . ?
C2 N1 N2 104.30(12) . . ?
C2 N1 Cu1 143.22(11) . . ?
N2 N1 Cu1 112.48(9) . . ?
C3 N2 N1 107.96(12) . . ?
C3 N2 B1 130.59(13) . . ?
N1 N2 B1 121.44(11) . . ?
C3 N3 C2 104.12(13) . . ?
C16 N4 N5 103.83(12) . . ?
C16 N4 Cu1 143.44(11) . . ?
N5 N4 Cu1 112.60(9) . . ?
C17 N5 N4 108.29(12) . . ?
C17 N5 B1 130.58(13) . . ?
N4 N5 B1 121.06(11) . . ?
C17 N6 C16 103.92(13) . . ?
C9 N7 N8 103.69(12) . . ?
C9 N7 Cu1 143.11(10) . . ?
N8 N7 Cu1 113.19(9) . . ?
C10 N8 N7 108.08(12) . . ?
C10 N8 B1 130.68(12) . . ?
N7 N8 B1 121.10(12) . . ?
C10 N9 C9 103.83(13) . . ?
O1 C1 Cu1 179.41(19) . . ?
N1 C2 N3 112.89(14) . . ?
N1 C2 C4 123.01(14) . . ?
N3 C2 C4 124.08(14) . . ?
N3 C3 N2 110.73(14) . . ?
N3 C3 C8 125.57(14) . . ?
N2 C3 C8 123.69(14) . . ?
C2 C4 C7 110.11(14) . . ?
C2 C4 C6 109.91(14) . . ?
C7 C4 C6 109.25(14) . . ?
C2 C4 C5 108.58(14) . . ?
C7 C4 C5 109.38(15) . . ?
C6 C4 C5 109.59(16) . . ?
N7 C9 N9 113.59(13) . . ?
N7 C9 C11 123.23(14) . . ?
N9 C9 C11 123.18(14) . . ?
N9 C10 N8 110.81(13) . . ?
N9 C10 C15 124.68(13) . . ?
N8 C10 C15 124.51(13) . . ?
C9 C11 C13 109.97(13) . . ?
C9 C11 C14 109.22(14) . . ?
C13 C11 C14 109.84(14) . . ?
C9 C11 C12 109.44(13) . . ?
C13 C11 C12 109.59(14) . . ?
C14 C11 C12 108.77(14) . . ?
N4 C16 N6 113.12(13) . . ?
N4 C16 C18 123.07(14) . . ?
N6 C16 C18 123.70(13) . . ?
N5 C17 N6 110.83(14) . . ?
N5 C17 C22 124.18(13) . . ?
N6 C17 C22 124.97(14) . . ?
C16 C18 C20 109.69(14) . . ?
C16 C18 C19 110.37(13) . . ?
C20 C18 C19 108.98(14) . . ?
C16 C18 C21 108.30(13) . . ?
C20 C18 C21 109.40(15) . . ?
C19 C18 C21 110.09(15) . . ?

loop_
_geom_bond_atom_site_label_1
_geom_bond_atom_site_label_2
_geom_bond_distance
_geom_bond_site_symmetry_2
_geom_bond_publ_flag
Cu1 C1 1.8064(19) . ?
Cu1 N7 2.0565(15) . ?
Cu1 N1 2.0778(14) . ?
Cu1 N4 2.0846(14) . ?
B1 N2 1.5421(19) . ?
B1 N8 1.545(2) . ?
B1 N5 1.5503(19) . ?
N1 C2 1.3261(19) . ?
N1 N2 1.3873(18) . ?
N2 C3 1.3389(19) . ?
N3 C3 1.336(2) . ?
N3 C2 1.362(2) . ?
N4 C16 1.3373(18) . ?
N4 N5 1.3867(18) . ?
N5 C17 1.3358(19) . ?
N6 C17 1.341(2) . ?
N6 C16 1.358(2) . ?
N7 C9 1.333(2) . ?
N7 N8 1.3847(17) . ?
N8 C10 1.3428(19) . ?
N9 C10 1.336(2) . ?
N9 C9 1.354(2) . ?
O1 C1 1.132(2) . ?
C2 C4 1.515(2) . ?
C3 C8 1.496(2) . ?
C4 C7 1.533(2) . ?
C4 C6 1.537(3) . ?
C4 C5 1.545(2) . ?
C9 C11 1.520(2) . ?
C10 C15 1.494(2) . ?
C11 C13 1.531(2) . ?
C11 C14 1.534(2) . ?
C11 C12 1.538(2) . ?
C16 C18 1.522(2) . ?
C17 C22 1.498(2) . ?
C18 C20 1.535(2) . ?
C18 C19 1.536(2) . ?
C18 C21 1.539(2) . ?

loop_
_geom_hbond_atom_site_label_D
_geom_hbond_atom_site_label_H
_geom_hbond_atom_site_label_A
_geom_hbond_distance_DH
_geom_hbond_distance_HA
_geom_hbond_distance_DA
_geom_hbond_angle_DHA
_geom_hbond_site_symmetry_A
O2 H2 N3 0.891(17) 2.063(18) 2.936(2) 166(3) .
O2 H3 N6 0.897(18) 2.06(4) 2.944(2) 170(3) 2_655

loop_
_geom_torsion_atom_site_label_1
_geom_torsion_atom_site_label_2
_geom_torsion_atom_site_label_3
_geom_torsion_atom_site_label_4
_geom_torsion
_geom_torsion_site_symmetry_1
_geom_torsion_site_symmetry_2
_geom_torsion_site_symmetry_3
_geom_torsion_site_symmetry_4
_geom_torsion_publ_flag
C1 Cu1 N1 C2 -3.4(2) . . . . ?
N7 Cu1 N1 C2 131.63(17) . . . . ?
N4 Cu1 N1 C2 -135.50(17) . . . . ?
C1 Cu1 N1 N2 177.20(10) . . . . ?
N7 Cu1 N1 N2 -47.79(10) . . . . ?
N4 Cu1 N1 N2 45.08(10) . . . . ?
C2 N1 N2 C3 0.38(15) . . . . ?
Cu1 N1 N2 C3 -179.98(9) . . . . ?
C2 N1 N2 B1 -178.43(12) . . . . ?
Cu1 N1 N2 B1 1.21(15) . . . . ?
N8 B1 N2 C3 -120.15(16) . . . . ?
N5 B1 N2 C3 120.80(16) . . . . ?
N8 B1 N2 N1 58.37(16) . . . . ?
N5 B1 N2 N1 -60.68(16) . . . . ?
C1 Cu1 N4 C16 -4.0(2) . . . . ?
N7 Cu1 N4 C16 -139.49(17) . . . . ?
N1 Cu1 N4 C16 129.80(17) . . . . ?
C1 Cu1 N4 N5 -178.82(10) . . . . ?
N7 Cu1 N4 N5 45.65(10) . . . . ?
N1 Cu1 N4 N5 -45.06(10) . . . . ?
C16 N4 N5 C17 -0.92(15) . . . . ?
Cu1 N4 N5 C17 175.93(9) . . . . ?
C16 N4 N5 B1 -178.05(12) . . . . ?
Cu1 N4 N5 B1 -1.20(15) . . . . ?
N2 B1 N5 C17 -115.88(16) . . . . ?
N8 B1 N5 C17 125.82(15) . . . . ?
N2 B1 N5 N4 60.54(16) . . . . ?
N8 B1 N5 N4 -57.77(16) . . . . ?
C1 Cu1 N7 C9 4.86(19) . . . . ?
N1 Cu1 N7 C9 -129.54(16) . . . . ?
N4 Cu1 N7 C9 138.23(16) . . . . ?
C1 Cu1 N7 N8 -177.06(10) . . . . ?
N1 Cu1 N7 N8 48.54(9) . . . . ?
N4 Cu1 N7 N8 -43.69(9) . . . . ?
C9 N7 N8 C10 0.07(14) . . . . ?
Cu1 N7 N8 C10 -178.75(9) . . . . ?
C9 N7 N8 B1 176.21(11) . . . . ?
Cu1 N7 N8 B1 -2.60(14) . . . . ?
N2 B1 N8 C10 117.47(15) . . . . ?
N5 B1 N8 C10 -124.16(15) . . . . ?
N2 B1 N8 N7 -57.70(15) . . . . ?
N5 B1 N8 N7 60.67(16) . . . . ?
N2 N1 C2 N3 -0.10(16) . . . . ?
Cu1 N1 C2 N3 -179.55(12) . . . . ?
N2 N1 C2 C4 -178.39(13) . . . . ?
Cu1 N1 C2 C4 2.2(3) . . . . ?
C3 N3 C2 N1 -0.22(17) . . . . ?
C3 N3 C2 C4 178.06(14) . . . . ?
C2 N3 C3 N2 0.47(16) . . . . ?
C2 N3 C3 C8 -178.26(15) . . . . ?
N1 N2 C3 N3 -0.55(16) . . . . ?
B1 N2 C3 N3 178.12(13) . . . . ?
N1 N2 C3 C8 178.21(14) . . . . ?
B1 N2 C3 C8 -3.1(2) . . . . ?
N1 C2 C4 C7 -177.74(15) . . . . ?
N3 C2 C4 C7 4.2(2) . . . . ?
N1 C2 C4 C6 -57.34(19) . . . . ?
N3 C2 C4 C6 124.55(16) . . . . ?
N1 C2 C4 C5 62.5(2) . . . . ?
N3 C2 C4 C5 -115.58(17) . . . . ?
N8 N7 C9 N9 0.10(15) . . . . ?
Cu1 N7 C9 N9 178.28(12) . . . . ?
N8 N7 C9 C11 -179.69(12) . . . . ?
Cu1 N7 C9 C11 -1.5(2) . . . . ?
C10 N9 C9 N7 -0.22(16) . . . . ?
C10 N9 C9 C11 179.57(13) . . . . ?
C9 N9 C10 N8 0.25(15) . . . . ?
C9 N9 C10 C15 -179.10(13) . . . . ?
N7 N8 C10 N9 -0.21(15) . . . . ?
B1 N8 C10 N9 -175.86(13) . . . . ?
N7 N8 C10 C15 179.15(13) . . . . ?
B1 N8 C10 C15 3.5(2) . . . . ?
N7 C9 C11 C13 57.51(18) . . . . ?
N9 C9 C11 C13 -122.26(15) . . . . ?
N7 C9 C11 C14 178.11(14) . . . . ?
N9 C9 C11 C14 -1.7(2) . . . . ?
N7 C9 C11 C12 -62.92(19) . . . . ?
N9 C9 C11 C12 117.31(16) . . . . ?
N5 N4 C16 N6 0.23(16) . . . . ?
Cu1 N4 C16 N6 -174.89(12) . . . . ?
N5 N4 C16 C18 176.67(13) . . . . ?
Cu1 N4 C16 C18 1.6(3) . . . . ?
C17 N6 C16 N4 0.54(17) . . . . ?
C17 N6 C16 C18 -175.88(13) . . . . ?
N4 N5 C17 N6 1.32(17) . . . . ?
B1 N5 C17 N6 178.09(13) . . . . ?
N4 N5 C17 C22 -176.87(14) . . . . ?
B1 N5 C17 C22 -0.1(2) . . . . ?
C16 N6 C17 N5 -1.13(17) . . . . ?
C16 N6 C17 C22 177.05(15) . . . . ?
N4 C16 C18 C20 175.58(14) . . . . ?
N6 C16 C18 C20 -8.4(2) . . . . ?
N4 C16 C18 C19 55.49(19) . . . . ?
N6 C16 C18 C19 -128.44(16) . . . . ?
N4 C16 C18 C21 -65.08(19) . . . . ?
N6 C16 C18 C21 110.99(17) . . . . ?
